data_7046921
loop_
_publ_author_name
'Qu, Zhong-Ze'
'Gao, Tai-Bao'
'Wen, Jing'
'Rui, Kai'
'Ma, Haibo'
'Cao, Deng-Ke'

_publ_section_title
;
 Cyclometalated Ir(iii) complexes
 [Ir(tpy)(bbibH<sub>2</sub>)Cl][PF<sub>6</sub>] and
 [Ir(tpy)(bmbib)Cl][PF<sub>6</sub>]: intramolecular \p\p interactions
 leading to facile synthesis and enhanced luminescence.
;
_journal_issue 29
_journal_name_full 'Dalton transactions (Cambridge, England : 2003)'
_journal_page_first 9779
_journal_page_last 9786
_journal_paper_doi 10.1039/c8dt01922c
_journal_volume 47
_journal_year 2018
_chemical_formula_moiety 'C37 H29 Cl Ir N7, 2(P F6), C2 H4 O2'
_chemical_formula_sum 'C39 H33 Cl F12 Ir N7 O2 P2'
_chemical_formula_weight 1149.31
_space_group_crystal_system triclinic
_space_group_IT_number 2
_space_group_name_Hall '-P 1'
_space_group_name_H-M_alt 'P -1'
_symmetry_space_group_name_Hall '-P 1'
_symmetry_space_group_name_H-M 'P -1'
_atom_sites_solution_hydrogens mixed
_audit_creation_method SHELXL-2014/6
_audit_update_record
;
2018-06-08 deposited with the CCDC.
2018-06-29 downloaded from the CCDC.
;
_cell_angle_alpha 86.7990(10)
_cell_angle_beta 69.2010(10)
_cell_angle_gamma 69.0300(10)
_cell_formula_units_Z 2
_cell_length_a 11.5379(7)
_cell_length_b 13.6588(9)
_cell_length_c 15.6212(10)
_cell_measurement_reflns_used 3656
_cell_measurement_temperature 296(2)
_cell_measurement_theta_max 22.97
_cell_measurement_theta_min 2.21
_cell_volume 2141.8(2)
_computing_cell_refinement SMART
_computing_data_collection 'SMART (Bruker, 2000)'
_computing_data_reduction 'SAINT (Bruker, 2000)'
_computing_molecular_graphics SHELXTL
_computing_publication_material SHELXTL
_computing_structure_refinement 'SHELXL-2014/6 (Sheldrick, 2014)'
_computing_structure_solution 'SHELXTL (Bruker, 2000)'
_diffrn_ambient_temperature 296(2)
_diffrn_measured_fraction_theta_full 0.991
_diffrn_measured_fraction_theta_max 0.987
_diffrn_measurement_device_type 'Bruke Smart Aepex CCD area detector'
_diffrn_radiation_type MoK\a
_diffrn_radiation_wavelength 0.71073
_diffrn_reflns_av_R_equivalents 0.0329
_diffrn_reflns_av_unetI/netI 0.0755
_diffrn_reflns_Laue_measured_fraction_full 0.991
_diffrn_reflns_Laue_measured_fraction_max 0.987
_diffrn_reflns_limit_h_max 14
_diffrn_reflns_limit_h_min -14
_diffrn_reflns_limit_k_max 17
_diffrn_reflns_limit_k_min -8
_diffrn_reflns_limit_l_max 20
_diffrn_reflns_limit_l_min -20
_diffrn_reflns_number 14428
_diffrn_reflns_point_group_measured_fraction_full 0.991
_diffrn_reflns_point_group_measured_fraction_max 0.987
_diffrn_reflns_theta_full 25.242
_diffrn_reflns_theta_max 27.356
_diffrn_reflns_theta_min 1.399
_exptl_absorpt_coefficient_mu 3.351
_exptl_absorpt_correction_T_max 0.740
_exptl_absorpt_correction_T_min 0.599
_exptl_absorpt_correction_type multi-scan
_exptl_absorpt_process_details 'SADABS, Bruker(2000)'
_exptl_crystal_colour yellow
_exptl_crystal_density_diffrn 1.782
_exptl_crystal_density_method 'not measured'
_exptl_crystal_description blocky
_exptl_crystal_F_000 1128
_exptl_crystal_size_max 0.21
_exptl_crystal_size_mid 0.13
_exptl_crystal_size_min 0.09
_refine_diff_density_max 1.386
_refine_diff_density_min -1.353
_refine_diff_density_rms 0.152
_refine_ls_extinction_method none
_refine_ls_goodness_of_fit_ref 1.037
_refine_ls_hydrogen_treatment constr
_refine_ls_matrix_type full
_refine_ls_number_parameters 616
_refine_ls_number_reflns 9572
_refine_ls_number_restraints 150
_refine_ls_restrained_S_all 1.079
_refine_ls_R_factor_all 0.0728
_refine_ls_R_factor_gt 0.0530
_refine_ls_shift/su_max 0.001
_refine_ls_shift/su_mean 0.000
_refine_ls_structure_factor_coef Fsqd
_refine_ls_weighting_details 'w=1/[\s^2^(Fo^2^)+(0.0801P)^2^] where P=(Fo^2^+2Fc^2^)/3'
_refine_ls_weighting_scheme calc
_refine_ls_wR_factor_gt 0.1301
_refine_ls_wR_factor_ref 0.1472
_reflns_Friedel_coverage 0.000
_reflns_number_gt 7438
_reflns_number_total 9572
_reflns_threshold_expression 'I > 2\s(I)'
_cod_data_source_file c8dt01922c2.cif
_cod_data_source_block 2
_cod_depositor_comments 'Adding full bibliography for 7046921.cif.'
_cod_database_code 7046921
_shelx_space_group_comment
;
The symmetry employed for this shelxl refinement is uniquely defined
by the following loop, which should always be used as a source of
symmetry information in preference to the above space-group names.
They are only intended as comments.
;
_shelxl_version_number 2014/6

loop_
_space_group_symop_operation_xyz
'x, y, z'
'-x, -y, -z'

loop_
_atom_site_label
_atom_site_type_symbol
_atom_site_fract_x
_atom_site_fract_y
_atom_site_fract_z
_atom_site_U_iso_or_equiv
_atom_site_adp_type
_atom_site_occupancy
_atom_site_site_symmetry_order
_atom_site_calc_flag
_atom_site_refinement_flags_posn
_atom_site_refinement_flags_adp
_atom_site_refinement_flags_occupancy
_atom_site_disorder_assembly
_atom_site_disorder_group
Ir1 Ir 0.67539(2) 0.64851(2) 0.72149(2) 0.03477(11) Uani 1 1 d . . . . .
Cl1 Cl 0.66778(18) 0.56049(18) 0.59306(13) 0.0501(5) Uani 1 1 d . . . . .
P1 P 0.7538(4) 0.0933(3) 0.7231(3) 0.0996(12) Uani 1 1 d D U . . .
P2 P 0.9400(2) 0.2659(2) 0.97942(17) 0.0654(7) Uani 1 1 d D U . . .
F1 F 0.6808(10) 0.0098(8) 0.7525(7) 0.152(3) Uani 1 1 d D U . . .
F3 F 0.7213(13) 0.0947(10) 0.6359(8) 0.190(5) Uani 1 1 d D U . . .
F4 F 0.8307(11) 0.1681(8) 0.6990(7) 0.174(4) Uani 1 1 d D U . . .
F6 F 0.7722(14) 0.0887(11) 0.8173(8) 0.211(5) Uani 1 1 d D U . . .
F2 F 0.877(2) 0.037(2) 0.6370(15) 0.093(7) Uani 0.256(15) 1 d D U P A 2
F5 F 0.652(2) 0.1567(19) 0.8125(14) 0.082(7) Uani 0.256(15) 1 d D U P A 2
F2' F 0.8785(10) -0.0092(9) 0.6983(10) 0.137(4) Uani 0.744(15) 1 d D U P A 1
F5' F 0.6139(10) 0.1829(8) 0.7648(9) 0.115(4) Uani 0.744(15) 1 d D U P A 1
F7 F 0.9198(13) 0.1886(10) 0.9259(9) 0.195(4) Uani 1 1 d D U . . .
F8 F 1.0134(8) 0.1722(6) 1.0266(5) 0.119(3) Uani 1 1 d D U . . .
F10 F 0.9802(11) 0.3402(8) 1.0216(7) 0.176(4) Uani 1 1 d D U . . .
F11 F 0.8714(7) 0.3666(6) 0.9316(5) 0.116(2) Uani 1 1 d D U . . .
F9 F 0.8246(11) 0.3021(11) 1.0720(7) 0.114(5) Uani 0.622(16) 1 d D U P B 2
F12 F 1.0798(10) 0.2508(11) 0.9069(10) 0.104(4) Uani 0.622(16) 1 d D U P B 2
F9' F 0.7986(12) 0.2648(15) 1.0106(15) 0.098(6) Uani 0.378(16) 1 d D U P B 1
F12' F 1.037(2) 0.2330(16) 0.8806(8) 0.088(5) Uani 0.378(16) 1 d D U P B 1
O1 O 0.5264(7) -0.0119(6) 0.5954(6) 0.090(2) Uani 1 1 d . . . . .
O2 O 0.3683(7) 0.1223(6) 0.5662(6) 0.099(3) Uani 1 1 d . . . . .
H2B H 0.4017 0.0880 0.5140 0.118 Uiso 1 1 d R U . . .
N1 N 0.5997(5) 0.5462(5) 0.8024(4) 0.0401(14) Uani 1 1 d . . . . .
N2 N 0.8407(5) 0.5283(4) 0.7016(4) 0.0324(12) Uani 1 1 d . . . . .
N3 N 0.8080(6) 0.7079(5) 0.6326(4) 0.0387(13) Uani 1 1 d . . . . .
N4 N 0.4973(6) 0.7719(5) 0.7443(5) 0.0461(16) Uani 1 1 d . . . . .
N5 N 0.3215(7) 0.8965(6) 0.8381(6) 0.067(2) Uani 1 1 d . . . . .
N6 N 0.9540(7) 0.5482(7) 0.8520(5) 0.064(2) Uani 1 1 d . . . . .
H6A H 0.9177 0.5069 0.8847 0.076 Uiso 1 1 calc R U . . .
N7 N 0.9760(7) 0.6857(6) 0.7861(5) 0.0585(19) Uani 1 1 d . . . . .
C1 C 0.4730(7) 0.5620(7) 0.8551(5) 0.050(2) Uani 1 1 d . . . . .
H1A H 0.4077 0.6271 0.8573 0.060 Uiso 1 1 calc R U . . .
C2 C 0.4370(8) 0.4868(7) 0.9049(6) 0.057(2) Uani 1 1 d . . . . .
H2A H 0.3484 0.5008 0.9413 0.068 Uiso 1 1 calc R U . . .
C3 C 0.5295(9) 0.3914(8) 0.9020(6) 0.062(2) Uani 1 1 d . . . . .
H3A H 0.5050 0.3391 0.9356 0.075 Uiso 1 1 calc R U . . .
C4 C 0.6635(8) 0.3717(7) 0.8476(5) 0.0480(19) Uani 1 1 d . . . . .
H4A H 0.7288 0.3063 0.8445 0.058 Uiso 1 1 calc R U . . .
C5 C 0.6956(6) 0.4503(6) 0.7996(5) 0.0377(16) Uani 1 1 d . . . . .
C6 C 0.8312(7) 0.4389(6) 0.7375(5) 0.0400(16) Uani 1 1 d . . . . .
C7 C 0.9458(7) 0.3476(6) 0.7143(5) 0.0466(18) Uani 1 1 d . . . . .
H7A H 0.9424 0.2854 0.7407 0.056 Uiso 1 1 calc R U . . .
C8 C 1.0625(7) 0.3512(6) 0.6522(5) 0.0481(19) Uani 1 1 d . . . . .
H8A H 1.1387 0.2907 0.6362 0.058 Uiso 1 1 calc R U . . .
C9 C 1.0694(7) 0.4423(6) 0.6133(5) 0.0443(18) Uani 1 1 d . . . . .
H9A H 1.1492 0.4438 0.5709 0.053 Uiso 1 1 calc R U . . .
C10 C 0.9544(6) 0.5331(6) 0.6384(5) 0.0378(16) Uani 1 1 d . . . . .
C11 C 0.9355(7) 0.6364(6) 0.6016(5) 0.0383(16) Uani 1 1 d . . . . .
C12 C 1.0389(7) 0.6649(6) 0.5397(5) 0.0464(18) Uani 1 1 d . . . . .
H12A H 1.1261 0.6171 0.5200 0.056 Uiso 1 1 calc R U . . .
C13 C 1.0107(8) 0.7621(7) 0.5091(5) 0.054(2) Uani 1 1 d . . . . .
H13A H 1.0781 0.7802 0.4662 0.065 Uiso 1 1 calc R U . . .
C14 C 0.8813(8) 0.8350(7) 0.5417(6) 0.056(2) Uani 1 1 d . . . . .
H14A H 0.8613 0.9027 0.5221 0.067 Uiso 1 1 calc R U . . .
C15 C 0.7829(8) 0.8043(7) 0.6040(5) 0.0486(19) Uani 1 1 d . . . . .
H15A H 0.6962 0.8528 0.6266 0.058 Uiso 1 1 calc R U . . .
C16 C 0.6558(7) 0.7257(6) 0.8386(5) 0.0436(17) Uani 1 1 d . . . . .
C17 C 0.2964(8) 0.8881(7) 0.7589(8) 0.067(3) Uani 1 1 d . . . . .
C18 C 0.1890(10) 0.9457(9) 0.7343(11) 0.099(4) Uani 1 1 d . U . . .
H18A H 0.1153 0.9982 0.7744 0.118 Uiso 1 1 calc R U . . .
C19 C 0.1965(11) 0.9213(11) 0.6465(12) 0.106(5) Uani 1 1 d . U . . .
H19A H 0.1235 0.9555 0.6293 0.127 Uiso 1 1 calc R U . . .
C20 C 0.3071(12) 0.8492(10) 0.5852(9) 0.092(4) Uani 1 1 d . . . . .
H20A H 0.3110 0.8393 0.5257 0.111 Uiso 1 1 calc R U . . .
C21 C 0.4170(9) 0.7886(9) 0.6111(7) 0.070(3) Uani 1 1 d . . . . .
H21A H 0.4912 0.7364 0.5710 0.084 Uiso 1 1 calc R U . . .
C22 C 0.4076(8) 0.8115(7) 0.6992(7) 0.058(2) Uani 1 1 d . . . . .
C23 C 0.4436(8) 0.8240(6) 0.8260(6) 0.055(2) Uani 1 1 d . . . . .
C24 C 0.5266(8) 0.8022(6) 0.8819(5) 0.050(2) Uani 1 1 d . . . . .
C25 C 0.4910(10) 0.8529(7) 0.9672(7) 0.068(3) Uani 1 1 d . . . . .
H25A H 0.4053 0.9017 0.9949 0.082 Uiso 1 1 calc R U . . .
C26 C 0.5795(12) 0.8321(9) 1.0107(6) 0.083(3) Uani 1 1 d . . . . .
H26A H 0.5536 0.8647 1.0687 0.099 Uiso 1 1 calc R U . . .
C27 C 0.7054(11) 0.7638(9) 0.9691(6) 0.078(3) Uani 1 1 d . . . . .
H27A H 0.7667 0.7528 0.9977 0.094 Uiso 1 1 calc R U . . .
C28 C 0.7467(9) 0.7084(8) 0.8827(6) 0.059(2) Uani 1 1 d . . . . .
C29 C 0.8907(8) 0.6435(8) 0.8399(6) 0.056(2) Uani 1 1 d . . . . .
C30 C 1.1026(8) 0.6115(8) 0.7612(6) 0.057(2) Uani 1 1 d . . . . .
C31 C 1.2265(11) 0.6141(11) 0.7041(8) 0.089(4) Uani 1 1 d . . . . .
H31A H 1.2357 0.6731 0.6741 0.107 Uiso 1 1 calc R U . . .
C32 C 1.3340(10) 0.5222(12) 0.6958(8) 0.093(4) Uani 1 1 d . . . . .
H32A H 1.4185 0.5210 0.6601 0.112 Uiso 1 1 calc R U . . .
C33 C 1.3228(11) 0.4289(11) 0.7389(9) 0.093(4) Uani 1 1 d . . . . .
H33A H 1.3985 0.3690 0.7296 0.112 Uiso 1 1 calc R U . . .
C34 C 1.1993(10) 0.4281(10) 0.7942(8) 0.081(3) Uani 1 1 d . . . . .
H34A H 1.1890 0.3689 0.8232 0.097 Uiso 1 1 calc R U . . .
C35 C 1.0909(9) 0.5212(10) 0.8041(6) 0.069(3) Uani 1 1 d . . . . .
C36 C 0.2267(11) 0.9688(8) 0.9190(9) 0.108(5) Uani 1 1 d . . . . .
H36A H 0.2180 0.9307 0.9731 0.129 Uiso 1 1 calc R U . . .
H36B H 0.1417 0.9995 0.9124 0.129 Uiso 1 1 calc R U . . .
H36C H 0.2584 1.0234 0.9245 0.129 Uiso 1 1 calc R U . . .
C37 C 0.9485(11) 0.7890(8) 0.7698(7) 0.075(3) Uani 1 1 d . . . . .
H37A H 1.0277 0.7982 0.7284 0.090 Uiso 1 1 calc R U . . .
H37B H 0.8812 0.8112 0.7428 0.090 Uiso 1 1 calc R U . . .
H37C H 0.9171 0.8305 0.8266 0.090 Uiso 1 1 calc R U . . .
C38 C 0.3795(14) 0.1286(11) 0.7139(9) 0.109(4) Uani 1 1 d . . . . .
H38A H 0.3064 0.1924 0.7171 0.131 Uiso 1 1 calc R U . . .
H38B H 0.3492 0.0849 0.7602 0.131 Uiso 1 1 calc R U . . .
H38C H 0.4479 0.1452 0.7241 0.131 Uiso 1 1 calc R U . . .
C39 C 0.4345(10) 0.0706(9) 0.6199(9) 0.082(3) Uani 1 1 d . . . . .

loop_
_atom_site_aniso_label
_atom_site_aniso_U_11
_atom_site_aniso_U_22
_atom_site_aniso_U_33
_atom_site_aniso_U_23
_atom_site_aniso_U_13
_atom_site_aniso_U_12
Ir1 0.02375(14) 0.03621(16) 0.03609(16) -0.00215(11) -0.00495(10) -0.00651(11)
Cl1 0.0357(9) 0.0702(13) 0.0397(10) -0.0072(9) -0.0106(8) -0.0153(9)
P1 0.088(2) 0.111(3) 0.098(2) -0.038(2) -0.0112(19) -0.049(2)
P2 0.0534(13) 0.0798(18) 0.0597(14) -0.0114(13) -0.0207(11) -0.0176(13)
F1 0.147(5) 0.143(5) 0.183(6) 0.000(4) -0.055(4) -0.074(4)
F3 0.206(7) 0.203(7) 0.171(6) 0.003(5) -0.081(5) -0.071(5)
F4 0.178(6) 0.172(6) 0.178(6) -0.009(5) -0.021(4) -0.110(5)
F6 0.215(7) 0.233(7) 0.205(7) 0.013(5) -0.108(5) -0.072(5)
F2 0.088(8) 0.094(9) 0.092(8) -0.008(6) -0.026(5) -0.033(6)
F5 0.086(8) 0.076(8) 0.080(8) 0.001(5) -0.021(5) -0.032(6)
F2' 0.113(5) 0.143(6) 0.150(7) 0.002(5) -0.053(5) -0.035(4)
F5' 0.114(5) 0.102(5) 0.124(6) -0.016(4) -0.036(4) -0.034(4)
F7 0.215(7) 0.196(7) 0.215(7) -0.025(5) -0.099(5) -0.095(5)
F8 0.128(5) 0.100(4) 0.104(4) 0.015(4) -0.044(4) -0.012(3)
F10 0.205(6) 0.176(6) 0.185(6) -0.018(5) -0.113(5) -0.063(5)
F11 0.114(4) 0.126(5) 0.116(4) 0.021(4) -0.068(4) -0.029(3)
F9 0.090(6) 0.129(7) 0.087(6) 0.008(5) -0.019(4) -0.014(4)
F12 0.078(5) 0.114(6) 0.114(6) 0.010(5) -0.021(4) -0.041(5)
F9' 0.079(6) 0.102(8) 0.111(8) 0.012(5) -0.028(5) -0.038(5)
F12' 0.092(7) 0.092(7) 0.069(6) 0.003(5) -0.024(4) -0.025(5)
O1 0.071(5) 0.061(4) 0.127(7) 0.003(4) -0.051(5) 0.005(4)
O2 0.074(5) 0.089(6) 0.113(6) 0.017(5) -0.039(5) -0.004(4)
N1 0.024(3) 0.049(4) 0.042(3) -0.007(3) -0.006(2) -0.012(3)
N2 0.026(3) 0.033(3) 0.031(3) -0.002(2) -0.005(2) -0.008(2)
N3 0.037(3) 0.033(3) 0.041(3) 0.000(3) -0.010(3) -0.011(3)
N4 0.028(3) 0.043(4) 0.061(4) 0.006(3) -0.014(3) -0.009(3)
N5 0.037(4) 0.043(4) 0.084(6) 0.004(4) 0.007(4) -0.003(3)
N6 0.052(4) 0.089(6) 0.055(5) 0.007(4) -0.023(4) -0.029(4)
N7 0.058(4) 0.071(5) 0.056(4) -0.010(4) -0.018(4) -0.034(4)
C1 0.025(3) 0.070(6) 0.049(5) -0.009(4) -0.005(3) -0.018(4)
C2 0.039(4) 0.061(6) 0.059(5) 0.010(4) -0.004(4) -0.021(4)
C3 0.069(6) 0.062(6) 0.060(5) 0.013(5) -0.011(5) -0.042(5)
C4 0.045(4) 0.049(5) 0.051(5) 0.006(4) -0.018(4) -0.018(4)
C5 0.030(3) 0.046(4) 0.037(4) -0.006(3) -0.010(3) -0.013(3)
C6 0.031(3) 0.045(4) 0.041(4) -0.011(3) -0.012(3) -0.010(3)
C7 0.045(4) 0.037(4) 0.051(5) -0.002(3) -0.020(4) -0.004(3)
C8 0.036(4) 0.045(5) 0.052(5) -0.011(4) -0.017(4) 0.002(3)
C9 0.028(3) 0.048(5) 0.046(4) -0.007(4) -0.010(3) -0.004(3)
C10 0.031(3) 0.052(4) 0.030(3) -0.003(3) -0.013(3) -0.012(3)
C11 0.042(4) 0.041(4) 0.031(3) 0.000(3) -0.011(3) -0.016(3)
C12 0.031(4) 0.055(5) 0.050(4) -0.003(4) -0.008(3) -0.017(3)
C13 0.053(5) 0.068(6) 0.045(4) 0.009(4) -0.008(4) -0.037(4)
C14 0.056(5) 0.055(5) 0.058(5) 0.009(4) -0.015(4) -0.027(4)
C15 0.045(4) 0.053(5) 0.047(4) 0.007(4) -0.015(4) -0.019(4)
C16 0.038(4) 0.041(4) 0.045(4) -0.004(3) -0.001(3) -0.018(3)
C17 0.036(4) 0.047(5) 0.106(8) 0.024(5) -0.014(5) -0.014(4)
C18 0.044(5) 0.067(7) 0.154(10) 0.055(8) -0.020(7) -0.007(5)
C19 0.049(6) 0.099(10) 0.174(11) 0.071(10) -0.057(8) -0.023(6)
C20 0.091(8) 0.092(9) 0.116(10) 0.057(8) -0.056(8) -0.047(7)
C21 0.044(5) 0.096(8) 0.083(7) 0.046(6) -0.032(5) -0.034(5)
C22 0.041(4) 0.051(5) 0.078(6) 0.020(5) -0.020(4) -0.016(4)
C23 0.033(4) 0.040(4) 0.068(6) -0.007(4) 0.003(4) -0.004(3)
C24 0.041(4) 0.040(4) 0.046(4) -0.010(3) 0.012(3) -0.016(3)
C25 0.062(6) 0.058(6) 0.059(6) -0.015(5) 0.011(5) -0.022(5)
C26 0.094(8) 0.096(8) 0.043(5) -0.033(5) 0.007(5) -0.044(7)
C27 0.086(7) 0.110(9) 0.048(5) -0.019(6) -0.003(5) -0.061(7)
C28 0.049(5) 0.082(7) 0.048(5) -0.010(4) -0.006(4) -0.035(5)
C29 0.048(5) 0.086(7) 0.043(4) -0.009(4) -0.009(4) -0.040(5)
C30 0.038(4) 0.085(7) 0.052(5) -0.019(5) -0.011(4) -0.029(5)
C31 0.064(6) 0.133(11) 0.082(7) -0.022(7) -0.008(5) -0.063(7)
C32 0.046(6) 0.137(12) 0.091(8) -0.039(8) -0.003(6) -0.040(7)
C33 0.058(6) 0.110(10) 0.115(10) -0.022(8) -0.033(7) -0.027(7)
C34 0.060(6) 0.105(9) 0.089(8) -0.001(7) -0.041(6) -0.028(6)
C35 0.058(6) 0.120(9) 0.046(5) -0.003(5) -0.020(4) -0.050(6)
C36 0.067(7) 0.047(6) 0.133(11) -0.027(6) 0.025(7) 0.011(5)
C37 0.081(7) 0.074(7) 0.072(7) 0.012(6) -0.026(6) -0.032(6)
C38 0.109(10) 0.103(10) 0.106(10) -0.004(8) -0.028(8) -0.036(9)
C39 0.057(6) 0.074(7) 0.129(11) 0.023(7) -0.042(7) -0.032(6)

loop_
_atom_type_symbol
_atom_type_description
_atom_type_scat_dispersion_real
_atom_type_scat_dispersion_imag
_atom_type_scat_source
C C 0.0033 0.0016 'International Tables Vol C Tables 4.2.6.8 and 6.1.1.4'
H H 0.0000 0.0000 'International Tables Vol C Tables 4.2.6.8 and 6.1.1.4'
N N 0.0061 0.0033 'International Tables Vol C Tables 4.2.6.8 and 6.1.1.4'
O O 0.0106 0.0060 'International Tables Vol C Tables 4.2.6.8 and 6.1.1.4'
F F 0.0171 0.0103 'International Tables Vol C Tables 4.2.6.8 and 6.1.1.4'
P P 0.1023 0.0942 'International Tables Vol C Tables 4.2.6.8 and 6.1.1.4'
Cl Cl 0.1484 0.1585 'International Tables Vol C Tables 4.2.6.8 and 6.1.1.4'
Ir Ir -1.4442 7.9887 'International Tables Vol C Tables 4.2.6.8 and 6.1.1.4'

loop_
_geom_angle_atom_site_label_1
_geom_angle_atom_site_label_2
_geom_angle_atom_site_label_3
_geom_angle
N2 Ir1 N3 80.3(2)
N2 Ir1 N1 80.6(2)
N3 Ir1 N1 160.8(2)
N2 Ir1 N4 178.0(2)
N3 Ir1 N4 101.7(2)
N1 Ir1 N4 97.5(2)
N2 Ir1 C16 101.4(3)
N3 Ir1 C16 95.6(3)
N1 Ir1 C16 88.9(3)
N4 Ir1 C16 79.0(3)
N2 Ir1 Cl1 83.79(17)
N3 Ir1 Cl1 90.61(18)
N1 Ir1 Cl1 86.62(18)
N4 Ir1 Cl1 95.6(2)
C16 Ir1 Cl1 172.5(2)
F5 P1 F4 94.6(11)
F5 P1 F3 122.2(14)
F4 P1 F3 99.5(7)
F5 P1 F2 168.3(15)
F4 P1 F2 75.6(11)
F3 P1 F2 66.7(12)
F4 P1 F2' 95.6(7)
F3 P1 F2' 99.2(7)
F5 P1 F6 53.9(13)
F4 P1 F6 86.4(7)
F3 P1 F6 173.4(8)
F2 P1 F6 118.1(13)
F2' P1 F6 83.0(8)
F4 P1 F5' 94.7(6)
F3 P1 F5' 86.0(7)
F2' P1 F5' 167.5(7)
F6 P1 F5' 90.6(7)
F5 P1 F1 85.5(10)
F4 P1 F1 175.5(7)
F3 P1 F1 84.2(6)
F2 P1 F1 103.8(11)
F2' P1 F1 81.2(6)
F6 P1 F1 90.0(7)
F5' P1 F1 88.1(6)
F7 P2 F10 171.4(7)
F7 P2 F12' 63.4(10)
F10 P2 F12' 108.2(11)
F7 P2 F9 110.0(8)
F10 P2 F9 78.5(8)
F7 P2 F9' 63.8(9)
F10 P2 F9' 124.5(10)
F12' P2 F9' 121.7(14)
F7 P2 F12 92.7(8)
F10 P2 F12 78.7(8)
F9 P2 F12 156.7(10)
F7 P2 F8 89.3(6)
F10 P2 F8 90.3(5)
F12' P2 F8 98.4(8)
F9 P2 F8 88.4(5)
F9' P2 F8 103.8(8)
F12 P2 F8 86.6(6)
F7 P2 F11 94.3(6)
F10 P2 F11 85.9(5)
F12' P2 F11 81.4(8)
F9 P2 F11 92.4(6)
F9' P2 F11 79.7(8)
F12 P2 F11 91.1(6)
F8 P2 F11 175.8(5)
C39 O2 H2B 109.5
C1 N1 C5 118.6(7)
C1 N1 Ir1 128.6(6)
C5 N1 Ir1 112.7(4)
C6 N2 C10 122.9(6)
C6 N2 Ir1 117.6(4)
C10 N2 Ir1 118.2(5)
C15 N3 C11 119.5(6)
C15 N3 Ir1 127.6(5)
C11 N3 Ir1 112.9(5)
C23 N4 C22 107.7(7)
C23 N4 Ir1 115.1(6)
C22 N4 Ir1 136.8(6)
C23 N5 C17 106.9(8)
C23 N5 C36 128.8(10)
C17 N5 C36 124.2(9)
C29 N6 C35 110.2(9)
C29 N6 H6A 124.9
C35 N6 H6A 124.9
C29 N7 C37 126.5(9)
C29 N7 C30 108.7(8)
C37 N7 C30 124.0(8)
N1 C1 C2 122.3(8)
N1 C1 H1A 118.8
C2 C1 H1A 118.8
C3 C2 C1 120.0(8)
C3 C2 H2A 120.0
C1 C2 H2A 120.0
C2 C3 C4 119.4(8)
C2 C3 H3A 120.3
C4 C3 H3A 120.3
C5 C4 C3 118.6(8)
C5 C4 H4A 120.7
C3 C4 H4A 120.7
C4 C5 N1 121.0(6)
C4 C5 C6 124.1(7)
N1 C5 C6 114.8(6)
N2 C6 C7 119.0(6)
N2 C6 C5 113.6(6)
C7 C6 C5 127.4(7)
C8 C7 C6 119.0(7)
C8 C7 H7A 120.5
C6 C7 H7A 120.5
C7 C8 C9 121.3(7)
C7 C8 H8A 119.4
C9 C8 H8A 119.4
C8 C9 C10 118.9(7)
C8 C9 H9A 120.6
C10 C9 H9A 120.6
N2 C10 C9 118.8(7)
N2 C10 C11 112.5(6)
C9 C10 C11 128.6(6)
N3 C11 C12 120.0(7)
N3 C11 C10 115.8(6)
C12 C11 C10 124.2(7)
C13 C12 C11 119.6(7)
C13 C12 H12A 120.2
C11 C12 H12A 120.2
C12 C13 C14 120.2(7)
C12 C13 H13A 119.9
C14 C13 H13A 119.9
C15 C14 C13 118.2(8)
C15 C14 H14A 120.9
C13 C14 H14A 120.9
N3 C15 C14 122.4(8)
N3 C15 H15A 118.8
C14 C15 H15A 118.8
C28 C16 C24 117.2(8)
C28 C16 Ir1 129.5(6)
C24 C16 Ir1 113.2(6)
C18 C17 C22 122.1(12)
C18 C17 N5 130.5(11)
C22 C17 N5 107.3(8)
C17 C18 C19 116.8(12)
C17 C18 H18A 121.6
C19 C18 H18A 121.6
C20 C19 C18 122.2(11)
C20 C19 H19A 118.9
C18 C19 H19A 118.9
C19 C20 C21 120.8(13)
C19 C20 H20A 119.6
C21 C20 H20A 119.6
C22 C21 C20 116.5(11)
C22 C21 H21A 121.8
C20 C21 H21A 121.8
C17 C22 C21 121.5(9)
C17 C22 N4 107.1(9)
C21 C22 N4 131.3(8)
N4 C23 N5 110.9(9)
N4 C23 C24 117.0(7)
N5 C23 C24 131.8(8)
C25 C24 C16 120.9(9)
C25 C24 C23 125.6(8)
C16 C24 C23 113.4(7)
C26 C25 C24 121.0(9)
C26 C25 H25A 119.5
C24 C25 H25A 119.5
C27 C26 C25 119.5(9)
C27 C26 H26A 120.2
C25 C26 H26A 120.2
C26 C27 C28 121.8(10)
C26 C27 H27A 119.1
C28 C27 H27A 119.1
C16 C28 C27 119.4(9)
C16 C28 C29 123.6(7)
C27 C28 C29 116.6(8)
N6 C29 N7 109.9(8)
N6 C29 C28 129.3(8)
N7 C29 C28 120.6(9)
N7 C30 C35 106.7(8)
N7 C30 C31 131.9(10)
C35 C30 C31 121.5(10)
C32 C31 C30 115.0(11)
C32 C31 H31A 122.5
C30 C31 H31A 122.5
C31 C32 C33 123.9(10)
C31 C32 H32A 118.0
C33 C32 H32A 118.0
C34 C33 C32 119.9(11)
C34 C33 H33A 120.1
C32 C33 H33A 120.1
C33 C34 C35 116.3(12)
C33 C34 H34A 121.8
C35 C34 H34A 121.8
C30 C35 C34 123.4(9)
C30 C35 N6 104.5(9)
C34 C35 N6 132.1(11)
N5 C36 H36A 109.5
N5 C36 H36B 109.5
H36A C36 H36B 109.5
N5 C36 H36C 109.5
H36A C36 H36C 109.5
H36B C36 H36C 109.5
N7 C37 H37A 109.5
N7 C37 H37B 109.5
H37A C37 H37B 109.5
N7 C37 H37C 109.5
H37A C37 H37C 109.5
H37B C37 H37C 109.5
C39 C38 H38A 109.5
C39 C38 H38B 109.5
H38A C38 H38B 109.5
C39 C38 H38C 109.5
H38A C38 H38C 109.5
H38B C38 H38C 109.5
O1 C39 O2 123.3(13)
O1 C39 C38 124.9(12)
O2 C39 C38 111.8(11)

loop_
_geom_bond_atom_site_label_1
_geom_bond_atom_site_label_2
_geom_bond_distance
Ir1 N2 1.956(5)
Ir1 N3 2.044(6)
Ir1 N1 2.051(6)
Ir1 N4 2.063(6)
Ir1 C16 2.063(8)
Ir1 Cl1 2.439(2)
P1 F5 1.525(12)
P1 F4 1.530(9)
P1 F3 1.533(10)
P1 F2 1.550(12)
P1 F2' 1.551(9)
P1 F6 1.554(11)
P1 F5' 1.567(9)
P1 F1 1.605(9)
P2 F7 1.510(10)
P2 F10 1.519(9)
P2 F12' 1.525(10)
P2 F9 1.532(9)
P2 F9' 1.533(11)
P2 F12 1.555(8)
P2 F8 1.569(7)
P2 F11 1.613(7)
O1 C39 1.201(13)
O2 C39 1.338(13)
O2 H2B 0.8500
N1 C1 1.342(8)
N1 C5 1.369(9)
N2 C6 1.338(9)
N2 C10 1.354(8)
N3 C15 1.332(9)
N3 C11 1.367(9)
N4 C23 1.320(11)
N4 C22 1.391(10)
N5 C23 1.354(10)
N5 C17 1.386(14)
N5 C36 1.468(12)
N6 C29 1.286(12)
N6 C35 1.402(11)
N6 H6A 0.8600
N7 C29 1.331(11)
N7 C37 1.362(12)
N7 C30 1.376(11)
C1 C2 1.349(11)
C1 H1A 0.9300
C2 C3 1.347(12)
C2 H2A 0.9300
C3 C4 1.408(11)
C3 H3A 0.9300
C4 C5 1.360(10)
C4 H4A 0.9300
C5 C6 1.476(9)
C6 C7 1.402(10)
C7 C8 1.369(11)
C7 H7A 0.9300
C8 C9 1.370(11)
C8 H8A 0.9300
C9 C10 1.400(10)
C9 H9A 0.9300
C10 C11 1.465(10)
C11 C12 1.408(10)
C12 C13 1.352(11)
C12 H12A 0.9300
C13 C14 1.390(12)
C13 H13A 0.9300
C14 C15 1.387(11)
C14 H14A 0.9300
C15 H15A 0.9300
C16 C28 1.396(12)
C16 C24 1.421(10)
C17 C18 1.381(14)
C17 C22 1.381(12)
C18 C19 1.396(19)
C18 H18A 0.9300
C19 C20 1.362(18)
C19 H19A 0.9300
C20 C21 1.426(13)
C20 H20A 0.9300
C21 C22 1.386(14)
C21 H21A 0.9300
C23 C24 1.460(13)
C24 C25 1.390(12)
C25 C26 1.360(15)
C25 H25A 0.9300
C26 C27 1.354(15)
C26 H26A 0.9300
C27 C28 1.422(12)
C27 H27A 0.9300
C28 C29 1.489(12)
C30 C35 1.396(14)
C30 C31 1.402(12)
C31 C32 1.386(17)
C31 H31A 0.9300
C32 C33 1.432(18)
C32 H32A 0.9300
C33 C34 1.383(15)
C33 H33A 0.9300
C34 C35 1.397(15)
C34 H34A 0.9300
C36 H36A 0.9600
C36 H36B 0.9600
C36 H36C 0.9600
C37 H37A 0.9600
C37 H37B 0.9600
C37 H37C 0.9600
C38 C39 1.515(17)
C38 H38A 0.9600
C38 H38B 0.9600
C38 H38C 0.9600
